data_4085024
loop_
_publ_author_name
'Hu, Yimu'
'Romero, Nuria'
'Dinoi, Chiara'
'Vendier, Laure'
'Mallet-Ladeira, Sonia'
'McGrady, John E.'
'Locati, Abel'
'Maseras, Feliu'
'Etienne, Michel'

_publ_section_title
;
 \b-H Abstraction/1,3-CH Bond Addition as a Mechanism for the Activation
 of CH Bonds at Early Transition Metal Centers
;
_journal_issue 24
_journal_name_full Organometallics
_journal_page_first 7270
_journal_paper_doi 10.1021/om501056b
_journal_volume 33
_journal_year 2014
_chemical_compound_source 'synthesis as described'
_chemical_formula_moiety 'C17 H18 S Zr'
_chemical_formula_sum 'C17 H18 S Zr'
_chemical_formula_weight 345.59
_chemical_name_systematic
;
 ?
;
_space_group_IT_number 14
_symmetry_cell_setting monoclinic
_symmetry_Int_Tables_number 14
_symmetry_space_group_name_Hall '-P 2ybc'
_symmetry_space_group_name_H-M 'P 1 21/c 1'
_atom_sites_solution_hydrogens geom
_atom_sites_solution_primary direct
_atom_sites_solution_secondary difmap
_audit_creation_date 2013-03-28T11:20:13-00:00
_audit_creation_method 'WinGX routine CIF_UPDATE'
_cell_angle_alpha 90
_cell_angle_beta 111.593(2)
_cell_angle_gamma 90
_cell_formula_units_Z 4
_cell_length_a 13.0228(6)
_cell_length_b 8.2073(4)
_cell_length_c 14.8470(7)
_cell_measurement_reflns_used 9949
_cell_measurement_temperature 180(2)
_cell_measurement_theta_max 31.89
_cell_measurement_theta_min 2.81
_cell_measurement_wavelength 0.71073
_cell_volume 1475.51(12)
_computing_cell_refinement 'Bruker SAINT'
_computing_data_collection 'Bruker APEX2'
_computing_data_reduction 'Bruker SAINT'
_computing_molecular_graphics 'Ortep-3 for Windows (Farrugia, 1997)'
_computing_publication_material 'WinGX publication routines (Farrugia, 1999)'
_computing_structure_refinement 'SHELXL-97 (Sheldrick, 2008)'
_computing_structure_solution 'SHELXS-97 (Sheldrick, 2008)'
_diffrn_ambient_temperature 180(2)
_diffrn_measured_fraction_theta_full 0.975
_diffrn_measured_fraction_theta_max 0.975
_diffrn_measurement_device_type 'Bruker Kappa APEX II'
_diffrn_measurement_method \w-\f
_diffrn_radiation_monochromator graphite
_diffrn_radiation_source 'fine-focus sealed tube'
_diffrn_radiation_type MoK\a
_diffrn_radiation_wavelength 0.71073
_diffrn_reflns_av_R_equivalents 0.0316
_diffrn_reflns_av_unetI/netI 0.0218
_diffrn_reflns_limit_h_max 19
_diffrn_reflns_limit_h_min -19
_diffrn_reflns_limit_k_max 12
_diffrn_reflns_limit_k_min -12
_diffrn_reflns_limit_l_max 22
_diffrn_reflns_limit_l_min -22
_diffrn_reflns_number 40404
_diffrn_reflns_theta_full 32.21
_diffrn_reflns_theta_max 32.21
_diffrn_reflns_theta_min 2.81
_diffrn_standards_decay_% 0
_diffrn_standards_interval_count 0
_diffrn_standards_interval_time 0
_diffrn_standards_number 0
_exptl_absorpt_coefficient_mu 0.87
_exptl_absorpt_correction_T_max 0.8952
_exptl_absorpt_correction_T_min 0.7864
_exptl_absorpt_correction_type multi-scan
_exptl_absorpt_process_details
;
        [c.f. r.h. blessing, acta cryst. (1995), a51, 33-38]
;
_exptl_crystal_colour colourless
_exptl_crystal_density_diffrn 1.556
_exptl_crystal_density_method 'not measured'
_exptl_crystal_description block
_exptl_crystal_F_000 704
_exptl_crystal_size_max 0.15
_exptl_crystal_size_mid 0.1
_exptl_crystal_size_min 0.05
_refine_diff_density_max 0.563
_refine_diff_density_min -0.798
_refine_diff_density_rms 0.079
_refine_ls_extinction_method none
_refine_ls_goodness_of_fit_ref 1.035
_refine_ls_hydrogen_treatment constr
_refine_ls_matrix_type full
_refine_ls_number_parameters 172
_refine_ls_number_reflns 5089
_refine_ls_number_restraints 0
_refine_ls_restrained_S_all 1.035
_refine_ls_R_factor_all 0.0384
_refine_ls_R_factor_gt 0.0289
_refine_ls_shift/su_max 0.002
_refine_ls_shift/su_mean 0
_refine_ls_structure_factor_coef Fsqd
_refine_ls_weighting_details 'calc w=1/[\s^2^(Fo^2^)+(0.0322P)^2^+1.1042P] where P=(Fo^2^+2Fc^2^)/3'
_refine_ls_weighting_scheme calc
_refine_ls_wR_factor_gt 0.0688
_refine_ls_wR_factor_ref 0.0738
_reflns_number_gt 4271
_reflns_number_total 5089
_reflns_threshold_expression >2\s(I)
_cod_data_source_file om501056b_si_003.cif
_cod_data_source_block yh037
_cod_depositor_comments 'Adding full bibliography for 4085024--4085025.cif.'
_cod_database_code 4085024

loop_
_symmetry_equiv_pos_as_xyz
'x, y, z'
'-x, y+1/2, -z+1/2'
'-x, -y, -z'
'x, -y-1/2, z-1/2'

loop_
_atom_site_label
_atom_site_type_symbol
_atom_site_fract_x
_atom_site_fract_y
_atom_site_fract_z
_atom_site_U_iso_or_equiv
_atom_site_adp_type
_atom_site_occupancy
_atom_site_symmetry_multiplicity
_atom_site_calc_flag
_atom_site_refinement_flags
C1 C 0.25086(15) -0.0112(2) 0.43691(12) 0.0261(3) Uani 1 1 d .
C2 C 0.23934(16) -0.1817(2) 0.44209(13) 0.0306(4) Uani 1 1 d .
H2 H 0.2684 -0.2569 0.409 0.037 Uiso 1 1 calc R
C3 C 0.1801(2) -0.2311(3) 0.50174(15) 0.0415(5) Uani 1 1 d .
H3 H 0.1646 -0.3416 0.511 0.05 Uiso 1 1 calc R
C4 C 0.1484(2) -0.1046(3) 0.54342(18) 0.0501(6) Uani 1 1 d .
H4 H 0.1083 -0.1145 0.5853 0.06 Uiso 1 1 calc R
C5 C 0.13964(15) 0.1169(2) 0.19770(14) 0.0304(4) Uani 1 1 d .
H5 H 0.1346 0.1876 0.1414 0.036 Uiso 1 1 calc R
C6 C 0.03447(16) 0.1023(3) 0.21848(17) 0.0407(5) Uani 1 1 d .
H6A H 0.0417 0.0906 0.2869 0.049 Uiso 1 1 calc R
H6B H -0.0306 0.1657 0.1773 0.049 Uiso 1 1 calc R
C7 C 0.07096(16) -0.0370(3) 0.17284(17) 0.0391(5) Uani 1 1 d .
H7A H 0.0284 -0.0597 0.1036 0.047 Uiso 1 1 calc R
H7B H 0.1006 -0.1348 0.2131 0.047 Uiso 1 1 calc R
C8 C 0.22554(19) 0.4235(2) 0.29851(17) 0.0390(5) Uani 1 1 d .
H8 H 0.1581 0.4601 0.2435 0.047 Uiso 1 1 calc R
C9 C 0.22955(17) 0.3816(2) 0.39102(17) 0.0341(4) Uani 1 1 d .
H9 H 0.1656 0.3828 0.413 0.041 Uiso 1 1 calc R
C10 C 0.34143(18) 0.3610(2) 0.45124(16) 0.0362(4) Uani 1 1 d .
H10 H 0.3703 0.3463 0.5231 0.043 Uiso 1 1 calc R
C11 C 0.40543(18) 0.3902(3) 0.39476(19) 0.0423(5) Uani 1 1 d .
H11 H 0.4877 0.401 0.4199 0.051 Uiso 1 1 calc R
C12 C 0.3334(2) 0.4275(3) 0.29984(19) 0.0433(5) Uani 1 1 d .
H12 H 0.356 0.4699 0.2467 0.052 Uiso 1 1 calc R
C13 C 0.35162(17) -0.1311(2) 0.26986(16) 0.0349(4) Uani 1 1 d .
H13 H 0.3056 -0.2322 0.2537 0.042 Uiso 1 1 calc R
C14 C 0.43569(19) -0.0961(3) 0.35998(16) 0.0423(5) Uani 1 1 d .
H14 H 0.4592 -0.1683 0.4183 0.051 Uiso 1 1 calc R
C15 C 0.49026(16) 0.0451(3) 0.34928(16) 0.0423(5) Uani 1 1 d .
H15 H 0.56 0.0895 0.3982 0.051 Uiso 1 1 calc R
C16 C 0.44069(17) 0.0970(3) 0.25242(17) 0.0397(5) Uani 1 1 d .
H16 H 0.4696 0.1844 0.2211 0.048 Uiso 1 1 calc R
C17 C 0.35599(16) -0.0130(3) 0.20394(14) 0.0339(4) Uani 1 1 d .
H17 H 0.3135 -0.0155 0.1325 0.041 Uiso 1 1 calc R
Zr1 Zr 0.298745(12) 0.134947(18) 0.326848(11) 0.01953(5) Uani 1 1 d .
S1 S 0.18993(6) 0.07530(8) 0.51075(5) 0.04937(16) Uani 1 1 d .

loop_
_atom_site_aniso_label
_atom_site_aniso_U_11
_atom_site_aniso_U_22
_atom_site_aniso_U_33
_atom_site_aniso_U_23
_atom_site_aniso_U_13
_atom_site_aniso_U_12
C1 0.0299(8) 0.0261(8) 0.0232(7) 0.0000(6) 0.0109(7) 0.0037(6)
C2 0.0384(10) 0.0266(8) 0.0257(8) 0.0031(7) 0.0105(7) -0.0055(7)
C3 0.0534(13) 0.0378(11) 0.0337(10) 0.0082(8) 0.0166(10) -0.0056(9)
C4 0.0665(16) 0.0548(15) 0.0414(12) 0.0071(10) 0.0347(12) -0.0044(12)
C5 0.0242(8) 0.0327(10) 0.0302(8) 0.0023(7) 0.0053(7) -0.0027(7)
C6 0.0208(8) 0.0551(13) 0.0410(11) -0.0084(9) 0.0052(8) 0.0000(8)
C7 0.0271(9) 0.0415(11) 0.0459(11) -0.0111(9) 0.0101(9) -0.0093(8)
C8 0.0426(11) 0.0171(8) 0.0514(12) 0.0040(8) 0.0101(10) 0.0025(7)
C9 0.0349(10) 0.0179(8) 0.0524(12) -0.0070(7) 0.0195(9) 0.0027(7)
C10 0.0402(11) 0.0267(9) 0.0383(10) -0.0133(8) 0.0104(9) -0.0026(8)
C11 0.0319(10) 0.0307(10) 0.0633(14) -0.0186(9) 0.0162(10) -0.0135(8)
C12 0.0559(13) 0.0238(9) 0.0580(13) -0.0004(9) 0.0300(12) -0.0107(9)
C13 0.0362(10) 0.0278(9) 0.0476(11) -0.0094(8) 0.0235(9) 0.0054(7)
C14 0.0419(11) 0.0488(12) 0.0403(10) 0.0046(9) 0.0198(9) 0.0278(10)
C15 0.0198(8) 0.0628(15) 0.0430(11) -0.0185(10) 0.0099(8) 0.0052(8)
C16 0.0329(10) 0.0483(12) 0.0497(12) -0.0115(10) 0.0292(10) -0.0092(9)
C17 0.0327(9) 0.0436(11) 0.0307(9) -0.0101(8) 0.0180(8) -0.0027(8)
Zr1 0.01745(7) 0.01815(8) 0.02330(8) -0.00151(5) 0.00788(6) -0.00080(5)
S1 0.0759(4) 0.0399(3) 0.0512(3) 0.0001(2) 0.0455(3) 0.0047(3)

loop_
_atom_type_symbol
_atom_type_description
_atom_type_scat_dispersion_real
_atom_type_scat_dispersion_imag
_atom_type_scat_source
C C 0.0033 0.0016 'International Tables Vol C Tables 4.2.6.8 and 6.1.1.4'
H H 0 0 'International Tables Vol C Tables 4.2.6.8 and 6.1.1.4'
Zr Zr -2.9673 0.5597 'International Tables Vol C Tables 4.2.6.8 and 6.1.1.4'
S S 0.1246 0.1234 'International Tables Vol C Tables 4.2.6.8 and 6.1.1.4'

loop_
_geom_angle_atom_site_label_1
_geom_angle_atom_site_label_2
_geom_angle_atom_site_label_3
_geom_angle
C2 C1 S1 106.87(14)
C2 C1 Zr1 128.31(13)
S1 C1 Zr1 123.18(9)
C1 C2 C3 113.98(19)
C1 C2 H2 123
C3 C2 H2 123
C4 C3 C2 113.1(2)
C4 C3 H3 123.5
C2 C3 H3 123.5
C3 C4 S1 110.70(17)
C3 C4 H4 124.7
S1 C4 H4 124.7
C7 C5 C6 59.10(13)
C7 C5 Zr1 122.61(14)
C6 C5 Zr1 116.70(14)
C7 C5 H5 115.5
C6 C5 H5 115.5
Zr1 C5 H5 115.5
C7 C6 C5 60.37(13)
C7 C6 H6A 117.7
C5 C6 H6A 117.7
C7 C6 H6B 117.7
C5 C6 H6B 117.7
H6A C6 H6B 114.9
C6 C7 C5 60.53(14)
C6 C7 H7A 117.7
C5 C7 H7A 117.7
C6 C7 H7B 117.7
C5 C7 H7B 117.7
H7A C7 H7B 114.8
C12 C8 C9 108.5(2)
C12 C8 Zr1 72.81(12)
C9 C8 Zr1 74.37(11)
C12 C8 H8 125.5
C9 C8 H8 125.5
Zr1 C8 H8 125.5
C8 C9 C10 107.96(19)
C8 C9 Zr1 73.61(11)
C10 C9 Zr1 73.51(10)
C8 C9 H9 125.7
C10 C9 H9 125.7
Zr1 C9 H9 125.7
C11 C10 C9 107.6(2)
C11 C10 Zr1 73.05(11)
C9 C10 Zr1 74.17(11)
C11 C10 H10 125.8
C9 C10 H10 125.8
Zr1 C10 H10 125.8
C10 C11 C12 108.13(19)
C10 C11 Zr1 74.63(11)
C12 C11 Zr1 73.34(11)
C10 C11 H11 125.6
C12 C11 H11 125.6
Zr1 C11 H11 125.6
C8 C12 C11 107.8(2)
C8 C12 Zr1 74.96(11)
C11 C12 Zr1 74.00(12)
C8 C12 H12 125.6
C11 C12 H12 125.6
Zr1 C12 H12 125.6
C17 C13 C14 107.81(19)
C17 C13 Zr1 73.78(11)
C14 C13 Zr1 73.65(11)
C17 C13 H13 125.8
C14 C13 H13 125.8
Zr1 C13 H13 125.8
C15 C14 C13 108.1(2)
C15 C14 Zr1 73.00(12)
C13 C14 Zr1 73.89(11)
C15 C14 H14 125.7
C13 C14 H14 125.7
Zr1 C14 H14 125.7
C14 C15 C16 107.80(19)
C14 C15 Zr1 74.70(11)
C16 C15 Zr1 73.45(11)
C14 C15 H15 125.7
C16 C15 H15 125.7
Zr1 C15 H15 125.7
C17 C16 C15 107.9(2)
C17 C16 Zr1 74.74(11)
C15 C16 Zr1 73.84(11)
C17 C16 H16 125.6
C15 C16 H16 125.6
Zr1 C16 H16 125.6
C13 C17 C16 108.38(19)
C13 C17 Zr1 74.18(10)
C16 C17 Zr1 72.82(11)
C13 C17 H17 125.5
C16 C17 H17 125.5
Zr1 C17 H17 125.5
C5 Zr1 C1 99.57(7)
C5 Zr1 C16 102.36(7)
C1 Zr1 C16 133.66(7)
C5 Zr1 C12 95.18(8)
C1 Zr1 C12 136.81(7)
C16 Zr1 C12 80.93(8)
C5 Zr1 C15 130.82(7)
C1 Zr1 C15 105.68(8)
C16 Zr1 C15 32.71(8)
C12 Zr1 C15 94.28(8)
C5 Zr1 C11 126.64(8)
C1 Zr1 C11 113.96(8)
C16 Zr1 C11 83.77(7)
C12 Zr1 C11 32.66(8)
C15 Zr1 C11 79.37(8)
C5 Zr1 C17 77.08(7)
C1 Zr1 C17 119.63(7)
C16 Zr1 C17 32.44(7)
C12 Zr1 C17 103.15(8)
C15 Zr1 C17 53.77(7)
C11 Zr1 C17 115.16(7)
C5 Zr1 C14 118.64(8)
C1 Zr1 C14 79.98(7)
C16 Zr1 C14 53.68(8)
C12 Zr1 C14 126.58(8)
C15 Zr1 C14 32.30(8)
C11 Zr1 C14 107.56(8)
C17 Zr1 C14 53.39(7)
C5 Zr1 C13 86.37(7)
C1 Zr1 C13 88.02(7)
C16 Zr1 C13 53.64(7)
C12 Zr1 C13 133.48(7)
C15 Zr1 C13 53.77(7)
C11 Zr1 C13 132.59(7)
C17 Zr1 C13 32.04(7)
C14 Zr1 C13 32.46(7)
C5 Zr1 C8 75.38(7)
C1 Zr1 C8 115.09(7)
C16 Zr1 C8 109.76(8)
C12 Zr1 C8 32.23(8)
C15 Zr1 C8 126.45(8)
C11 Zr1 C8 53.46(7)
C17 Zr1 C8 121.61(7)
C14 Zr1 C8 158.68(8)
C13 Zr1 C8 152.34(8)
C5 Zr1 C10 123.78(7)
C1 Zr1 C10 84.71(7)
C16 Zr1 C10 114.49(7)
C12 Zr1 C10 53.80(8)
C15 Zr1 C10 100.28(7)
C11 Zr1 C10 32.32(8)
C17 Zr1 C10 146.80(7)
C14 Zr1 C10 117.31(8)
C13 Zr1 C10 149.76(7)
C8 Zr1 C10 53.36(7)
C5 Zr1 C9 91.70(7)
C1 Zr1 C9 85.55(6)
C16 Zr1 C9 133.46(7)
C12 Zr1 C9 53.49(7)
C15 Zr1 C9 131.21(7)
C11 Zr1 C9 53.46(7)
C17 Zr1 C9 153.56(7)
C14 Zr1 C9 148.04(7)
C13 Zr1 C9 172.89(7)
C8 Zr1 C9 32.02(7)
C10 Zr1 C9 32.32(7)
C4 S1 C1 95.32(11)

loop_
_geom_bond_atom_site_label_1
_geom_bond_atom_site_label_2
_geom_bond_distance
C1 C2 1.412(3)
C1 S1 1.7252(18)
C1 Zr1 2.2909(18)
C2 C3 1.431(3)
C2 H2 0.95
C3 C4 1.348(3)
C3 H3 0.95
C4 S1 1.704(3)
C4 H4 0.95
C5 C7 1.513(3)
C5 C6 1.515(3)
C5 Zr1 2.2511(18)
C5 H5 1
C6 C7 1.493(3)
C6 H6A 0.99
C6 H6B 0.99
C7 H7A 0.99
C7 H7B 0.99
C8 C12 1.397(3)
C8 C9 1.398(3)
C8 Zr1 2.5301(19)
C8 H8 1
C9 C10 1.411(3)
C9 Zr1 2.5396(18)
C9 H9 1
C10 C11 1.403(3)
C10 Zr1 2.5312(18)
C10 H10 1
C11 C12 1.410(4)
C11 Zr1 2.5111(19)
C11 H11 1
C12 Zr1 2.503(2)
C12 H12 1
C13 C17 1.394(3)
C13 C14 1.412(3)
C13 Zr1 2.5274(18)
C13 H13 1
C14 C15 1.398(4)
C14 Zr1 2.5243(19)
C14 H14 1
C15 C16 1.408(3)
C15 Zr1 2.5028(19)
C15 H15 1
C16 C17 1.402(3)
C16 Zr1 2.4977(19)
C16 H16 1
C17 Zr1 2.5222(18)
C17 H17 1
